data_7231933
loop_
_publ_author_name
'Xiao, Zufeng'
'Yang, Weiping'
'Yan, Fengyi'
'Ji, Lingbo'
'Li, Wei'
'Wang, Wei'

_publ_section_title
;
 Assembly of calix[4]arene carboxylic acid derivatives by hydrogen bonding
;
_journal_issue 3
_journal_name_full CrystEngComm
_journal_page_first 439
_journal_paper_doi 10.1039/C8CE01655K
_journal_volume 21
_journal_year 2019
_chemical_formula_moiety '(C37 H36 O10), 0.75(C4 H8 O), 2.25 (C H4 O)'
_chemical_formula_sum 'C42.25 H51 O13'
_chemical_formula_weight 766.83
_space_group_IT_number 14
_space_group_name_Hall '-P 2yn'
_space_group_name_H-M_alt 'P 1 21/n 1'
_symmetry_cell_setting monoclinic
_symmetry_space_group_name_Hall '-P 2yn'
_symmetry_space_group_name_H-M 'P 1 21/n 1'
_atom_sites_solution_hydrogens geom
_atom_sites_solution_primary direct
_atom_sites_solution_secondary difmap
_audit_creation_method SHELXL-97
_audit_update_record
;
2015-10-21 deposited with the CCDC.
2018-12-03 downloaded from the CCDC.
;
_cell_angle_alpha 90.00
_cell_angle_beta 95.218(2)
_cell_angle_gamma 90.00
_cell_formula_units_Z 4
_cell_length_a 10.6209(14)
_cell_length_b 17.125(2)
_cell_length_c 22.296(3)
_cell_measurement_reflns_used 4365
_cell_measurement_temperature 293(2)
_cell_measurement_theta_max 22.65
_cell_measurement_theta_min 2.23
_cell_volume 4038.5(9)
_computing_cell_refinement 'Bruker SMART'
_computing_data_collection 'Bruker SMART'
_computing_data_reduction 'Bruker SAINT'
_computing_molecular_graphics 'Bruker SHELXTL'
_computing_publication_material 'Bruker SHELXTL'
_computing_structure_refinement 'Bruker SHELXTL'
_computing_structure_solution 'Bruker SHELXTL'
_diffrn_ambient_temperature 293(2)
_diffrn_measured_fraction_theta_full 0.981
_diffrn_measured_fraction_theta_max 0.981
_diffrn_measurement_device_type 'CCD area detector'
_diffrn_measurement_method 'phi and omega scans'
_diffrn_radiation_monochromator graphite
_diffrn_radiation_source 'fine-focus sealed tube'
_diffrn_radiation_type MoK\a
_diffrn_radiation_wavelength 0.71073
_diffrn_reflns_av_R_equivalents 0.0546
_diffrn_reflns_av_sigmaI/netI 0.0505
_diffrn_reflns_limit_h_max 12
_diffrn_reflns_limit_h_min -12
_diffrn_reflns_limit_k_max 20
_diffrn_reflns_limit_k_min -20
_diffrn_reflns_limit_l_max 26
_diffrn_reflns_limit_l_min -26
_diffrn_reflns_number 27522
_diffrn_reflns_theta_full 25.10
_diffrn_reflns_theta_max 25.10
_diffrn_reflns_theta_min 1.83
_exptl_absorpt_coefficient_mu 0.093
_exptl_absorpt_correction_T_max 0.9807
_exptl_absorpt_correction_T_min 0.9744
_exptl_absorpt_correction_type multi-scan
_exptl_absorpt_process_details sadabs
_exptl_crystal_density_diffrn 1.261
_exptl_crystal_density_method 'not measured'
_exptl_crystal_F_000 1634
_exptl_crystal_size_max 0.28
_exptl_crystal_size_mid 0.25
_exptl_crystal_size_min 0.21
_refine_diff_density_max 0.765
_refine_diff_density_min -0.785
_refine_diff_density_rms 0.085
_refine_ls_extinction_method none
_refine_ls_goodness_of_fit_ref 1.017
_refine_ls_hydrogen_treatment constr
_refine_ls_matrix_type full
_refine_ls_number_parameters 543
_refine_ls_number_reflns 7071
_refine_ls_number_restraints 949
_refine_ls_restrained_S_all 1.018
_refine_ls_R_factor_all 0.1129
_refine_ls_R_factor_gt 0.0869
_refine_ls_shift/su_max 0.001
_refine_ls_shift/su_mean 0.000
_refine_ls_structure_factor_coef Fsqd
_refine_ls_weighting_details 'calc w=1/[\s^2^(Fo^2^)+(0.1373P)^2^+6.5726P] where P=(Fo^2^+2Fc^2^)/3'
_refine_ls_weighting_scheme calc
_refine_ls_wR_factor_gt 0.2315
_refine_ls_wR_factor_ref 0.2495
_reflns_number_gt 5166
_reflns_number_total 7071
_reflns_threshold_expression >2sigma(I)
_cod_data_source_file c8ce01655k2.cif
_cod_data_source_block 2.THF.MeOH
_cod_depositor_comments
;
The following automatic conversions were performed:

'_symmetry_cell_setting' value 'Monoclinic' changed to 'monoclinic'
according to
/home/data/users/saulius/crontab/automatic-downloads/rss-feeds/RSC/lib/dictionaries/cif_core.dic
dictionary named 'cif_core.dic' version 2.4.2 from 2011-04-26.

Automatic conversion script
Id: cif_fix_values 4973 2017-02-22 13:04:09Z antanas 

 Adding full bibliography for 7231928--7231935.cif.
;
_cod_original_cell_volume 4038.4(9)
_cod_original_sg_symbol_H-M 'P2(1)/n  '
_cod_database_code 7231933

loop_
_symmetry_equiv_pos_as_xyz
'x, y, z'
'-x+1/2, y+1/2, -z+1/2'
'-x, -y, -z'
'x-1/2, -y-1/2, z-1/2'

loop_
_atom_site_label
_atom_site_type_symbol
_atom_site_fract_x
_atom_site_fract_y
_atom_site_fract_z
_atom_site_U_iso_or_equiv
_atom_site_adp_type
_atom_site_occupancy
_atom_site_symmetry_multiplicity
_atom_site_calc_flag
_atom_site_refinement_flags
_atom_site_disorder_assembly
_atom_site_disorder_group
C1 C 0.5802(3) 0.53128(19) 0.11975(15) 0.0237(7) Uani 1 1 d U A 1
C2 C 0.6163(3) 0.4900(2) 0.06958(15) 0.0245(7) Uani 1 1 d U A 1
C3 C 0.5696(3) 0.4145(2) 0.06058(15) 0.0264(7) Uani 1 1 d U A 1
H3 H 0.5918 0.3861 0.0276 0.032 Uiso 1 1 calc R A 1
C4 C 0.4899(3) 0.3802(2) 0.09995(17) 0.0305(8) Uani 1 1 d U A 1
C5 C 0.4633(3) 0.4217(2) 0.15088(16) 0.0299(8) Uani 1 1 d U A 1
H5 H 0.4145 0.3980 0.1783 0.036 Uiso 1 1 calc R A 1
C6 C 0.5067(3) 0.4966(2) 0.16211(15) 0.0267(7) Uani 1 1 d U A 1
C7 C 0.5671(3) 0.6694(2) 0.09386(16) 0.0300(8) Uani 1 1 d U A 1
H7 H 0.5704 0.6549 0.0506 0.036 Uiso 1 1 d R A 1
C8 C 0.6500(5) 0.7380(2) 0.1081(2) 0.0517(11) Uani 1 1 d U A 1
H8A H 0.6509 0.7501 0.1502 0.078 Uiso 1 1 calc R A 1
H8B H 0.6183 0.7820 0.0847 0.078 Uiso 1 1 calc R A 1
H8C H 0.7343 0.7262 0.0986 0.078 Uiso 1 1 calc R A 1
C9 C 0.4303(4) 0.6830(3) 0.1058(2) 0.0433(10) Uani 1 1 d U A 1
H9A H 0.3834 0.6353 0.0992 0.065 Uiso 1 1 calc R A 1
H9B H 0.3943 0.7227 0.0791 0.065 Uiso 1 1 calc R A 1
H9C H 0.4268 0.6995 0.1468 0.065 Uiso 1 1 calc R A 1
C10 C 0.4396(4) 0.3009(3) 0.0873(2) 0.0435(10) Uani 1 1 d U A 1
C11 C 0.4812(3) 0.5381(2) 0.21943(16) 0.0305(8) Uani 1 1 d U A 1
H11A H 0.3959 0.5262 0.2288 0.037 Uiso 1 1 calc R A 1
H11B H 0.4867 0.5940 0.2133 0.037 Uiso 1 1 calc R A 1
C12 C 0.5743(3) 0.5145(2) 0.27258(15) 0.0272(7) Uani 1 1 d U A 1
C13 C 0.5394(3) 0.4603(2) 0.31406(15) 0.0273(7) Uani 1 1 d U A 1
H13 H 0.4590 0.4383 0.3091 0.033 Uiso 1 1 calc R A 1
C14 C 0.6222(3) 0.4380(2) 0.36306(16) 0.0299(8) Uani 1 1 d U A 1
C15 C 0.7429(3) 0.4708(2) 0.37055(15) 0.0291(8) Uani 1 1 d U A 1
H15 H 0.7979 0.4561 0.4035 0.035 Uiso 1 1 calc R A 1
C16 C 0.7824(3) 0.5247(2) 0.32996(15) 0.0277(7) Uani 1 1 d U A 1
C17 C 0.6968(3) 0.5466(2) 0.28071(15) 0.0265(7) Uani 1 1 d U A 1
C18 C 0.5836(3) 0.3802(2) 0.40629(16) 0.0323(8) Uani 1 1 d U A 1
C19 C 0.9146(3) 0.5595(2) 0.33732(15) 0.0299(8) Uani 1 1 d U A 1
H19A H 0.9115 0.6127 0.3223 0.036 Uiso 1 1 calc R A 1
H19B H 0.9441 0.5611 0.3798 0.036 Uiso 1 1 calc R A 1
C20 C 1.0075(3) 0.5127(2) 0.30378(15) 0.0284(7) Uani 1 1 d U A 1
C21 C 1.0537(3) 0.4419(2) 0.32758(17) 0.0362(9) Uani 1 1 d U A 1
H21 H 1.0326 0.4265 0.3654 0.043 Uiso 1 1 calc R A 1
C22 C 1.1307(4) 0.3938(2) 0.29636(18) 0.0364(9) Uani 1 1 d U A 1
H22 H 1.1635 0.3479 0.3138 0.044 Uiso 1 1 calc R A 1
C23 C 1.1578(3) 0.4151(2) 0.23888(17) 0.0316(8) Uani 1 1 d U A 1
H23 H 1.2048 0.3815 0.2169 0.038 Uiso 1 1 calc R A 1
C24 C 1.1161(3) 0.4858(2) 0.21354(15) 0.0247(7) Uani 1 1 d U A 1
C25 C 1.0454(3) 0.53548(19) 0.24756(15) 0.0241(7) Uani 1 1 d U A 1
C26 C 1.0647(3) 0.6768(2) 0.24882(17) 0.0331(8) Uani 1 1 d U A 1
H26 H 1.0777 0.6705 0.2935 0.040 Uiso 1 1 d R A 1
C27 C 0.9695(4) 0.7410(2) 0.2340(2) 0.0474(10) Uani 1 1 d U A 1
H27A H 0.9501 0.7438 0.1911 0.071 Uiso 1 1 calc R A 1
H27B H 1.0042 0.7900 0.2485 0.071 Uiso 1 1 calc R A 1
H27C H 0.8937 0.7301 0.2529 0.071 Uiso 1 1 calc R A 1
C28 C 1.1894(4) 0.6921(3) 0.2247(2) 0.0489(11) Uani 1 1 d U A 1
H28A H 1.2444 0.6483 0.2333 0.073 Uiso 1 1 calc R A 1
H28B H 1.2269 0.7381 0.2433 0.073 Uiso 1 1 calc R A 1
H28C H 1.1768 0.6997 0.1819 0.073 Uiso 1 1 calc R A 1
C29 C 1.1416(3) 0.5064(2) 0.14943(15) 0.0250(7) Uani 1 1 d U A 1
H29A H 1.2247 0.4873 0.1420 0.030 Uiso 1 1 calc R A 1
H29B H 1.1422 0.5628 0.1452 0.030 Uiso 1 1 calc R A 1
C30 C 1.0439(3) 0.47216(19) 0.10242(14) 0.0222(7) Uani 1 1 d U A 1
C31 C 1.0688(3) 0.4036(2) 0.07333(14) 0.0250(7) Uani 1 1 d U A 1
H31 H 1.1447 0.3776 0.0835 0.030 Uiso 1 1 calc R A 1
C32 C 0.9818(3) 0.3725(2) 0.02876(15) 0.0270(7) Uani 1 1 d U A 1
C33 C 0.8685(3) 0.4115(2) 0.01386(14) 0.0246(7) Uani 1 1 d U A 1
H33 H 0.8111 0.3913 -0.0161 0.030 Uiso 1 1 calc R A 1
C34 C 0.8394(3) 0.47987(19) 0.04274(14) 0.0229(7) Uani 1 1 d U A 1
C35 C 0.9281(3) 0.51045(19) 0.08731(14) 0.0220(7) Uani 1 1 d U A 1
C36 C 1.0098(3) 0.3007(2) -0.00293(16) 0.0325(8) Uani 1 1 d U A 1
C37 C 0.7123(3) 0.5201(2) 0.02867(14) 0.0238(7) Uani 1 1 d U A 1
H37A H 0.7225 0.5760 0.0341 0.029 Uiso 1 1 calc R A 1
H37B H 0.6818 0.5105 -0.0130 0.029 Uiso 1 1 calc R A 1
C38 C 0.5404(9) 0.7457(5) 0.2959(5) 0.101(3) Uani 0.75 1 d PDU B 1
H38A H 0.4674 0.7773 0.2826 0.121 Uiso 0.75 1 calc PR B 1
H38B H 0.5669 0.7157 0.2623 0.121 Uiso 0.75 1 calc PR B 1
C39 C 0.5181(12) 0.6967(9) 0.3470(6) 0.150(4) Uani 0.75 1 d PDU B 1
H39A H 0.4420 0.7132 0.3644 0.180 Uiso 0.75 1 calc PR B 1
H39B H 0.5079 0.6426 0.3344 0.180 Uiso 0.75 1 calc PR B 1
C40 C 0.6262(10) 0.7046(8) 0.3904(6) 0.139(3) Uani 0.75 1 d PDU B 1
H40A H 0.6596 0.6528 0.3993 0.166 Uiso 0.75 1 calc PR B 1
H40B H 0.5968 0.7249 0.4273 0.166 Uiso 0.75 1 calc PR B 1
C41 C 0.7319(7) 0.7546(4) 0.3744(3) 0.073(2) Uani 0.75 1 d PDU B 1
H41A H 0.8003 0.7256 0.3588 0.087 Uiso 0.75 1 calc PR B 1
H41B H 0.7639 0.7894 0.4065 0.087 Uiso 0.75 1 calc PR B 1
C42 C 0.628(2) 0.8013(11) 0.2755(12) 0.025(5) Uani 0.125 1 d PDU C 2
H42A H 0.6752 0.7567 0.2908 0.038 Uiso 0.125 1 calc PR C 2
H42B H 0.6033 0.7940 0.2334 0.038 Uiso 0.125 1 calc PR C 2
H42C H 0.5539 0.8072 0.2967 0.038 Uiso 0.125 1 calc PR C 2
C42' C 0.710(2) 0.8207(12) 0.3379(8) 0.017(4) Uani 0.125 1 d PDU D 4
H42D H 0.7528 0.7727 0.3306 0.025 Uiso 0.125 1 calc PR D 4
H42E H 0.6256 0.8096 0.3476 0.025 Uiso 0.125 1 calc PR D 4
H42F H 0.7550 0.8477 0.3710 0.025 Uiso 0.125 1 calc PR D 4
C43 C 0.8266(11) 0.9055(8) 0.8760(7) 0.143(5) Uani 0.75 1 d PDU E 3
H43A H 0.8217 0.9566 0.8934 0.215 Uiso 0.75 1 d PR E 3
H43B H 0.8248 0.9101 0.8330 0.215 Uiso 0.75 1 d PR E 3
H43C H 0.9039 0.8808 0.8914 0.215 Uiso 0.75 1 d PR E 3
C44 C 0.6024(16) 0.9049(15) 0.9865(10) 0.223(8) Uani 0.75 1 d PDU F 1
H44A H 0.6039 0.9565 0.9698 0.335 Uiso 0.75 1 d PR F 1
H44B H 0.6107 0.8671 0.9553 0.335 Uiso 0.75 1 d PR F 1
H44C H 0.6711 0.8991 1.0172 0.335 Uiso 0.75 1 d PR F 1
C45 C 0.723(3) 1.0800(14) 0.9832(15) 0.221(11) Uani 0.50 1 d PDU G 2
H45A H 0.6850 1.1166 1.0089 0.332 Uiso 0.50 1 d PR G 2
H45B H 0.7335 1.1043 0.9452 0.332 Uiso 0.50 1 d PR G 2
H45C H 0.8034 1.0639 1.0019 0.332 Uiso 0.50 1 d PR G 2
O2 O 0.3558(3) 0.27779(19) 0.12343(15) 0.0557(8) Uani 1 1 d U . .
H2A H 0.3242 0.2365 0.1111 0.084 Uiso 1 1 calc R A 1
O3 O 0.4733(3) 0.26098(18) 0.04579(16) 0.0565(8) Uani 1 1 d U . .
O4 O 0.7394(2) 0.60045(16) 0.24377(11) 0.0345(6) Uani 1 1 d U . .
H4 H 0.6836 0.6110 0.2171 0.052 Uiso 1 1 calc R A 1
O5 O 0.4722(3) 0.34963(18) 0.39481(13) 0.0472(7) Uani 1 1 d U . .
H5A H 0.4592 0.3182 0.4213 0.071 Uiso 1 1 calc R A 1
O1 O 0.6232(2) 0.60601(13) 0.13172(10) 0.0253(5) Uani 1 1 d U . .
O6 O 0.6563(3) 0.36064(16) 0.45120(12) 0.0398(6) Uani 1 1 d U . .
O11 O 0.6470(11) 0.7937(7) 0.3267(5) 0.188(4) Uani 0.75 1 d PDU B 1
O12 O 0.7050(8) 0.8699(5) 0.2837(5) 0.033(2) Uani 0.125 1 d PDU C 2
H12A H 0.6514 0.9152 0.2813 0.040 Uiso 0.25 1 d PR C 2
O12' O 0.7050(8) 0.8699(5) 0.2837(5) 0.033(2) Uani 0.125 1 d PU D 4
O13 O 0.7232(7) 0.8652(4) 0.8932(3) 0.117(3) Uani 0.75 1 d PDU E 3
H13A H 0.7020 0.8783 0.9329 0.140 Uiso 0.75 1 d PR E 3
O14 O 0.4859(12) 0.8912(6) 1.0132(4) 0.158(3) Uani 0.75 1 d PDU F 1
H14A H 0.4402 0.8515 0.9898 0.190 Uiso 0.75 1 d PR F 1
O15 O 0.6682(15) 1.0031(9) 0.9739(6) 0.150(5) Uani 0.50 1 d PDU G 2
H15A H 0.6696 0.9808 0.9345 0.179 Uiso 0.50 1 d PR G 2
O7 O 1.0059 0.6061 0.2222 0.025 Uani 1 1 d U . .
O8 O 0.8962 0.5790 0.1116 0.027 Uani 1 1 d U . .
H8 H 0.9540 0.5938 0.1358 0.041 Uiso 1 1 calc R A 1
O9 O 0.9282(2) 0.27224(17) -0.04170(13) 0.0441(7) Uani 1 1 d U . .
O10 O 1.1186(3) 0.26895(17) 0.01065(13) 0.0441(7) Uani 1 1 d U . .
H10 H 1.1243 0.2291 -0.0093 0.066 Uiso 1 1 calc R A 1

loop_
_atom_site_aniso_label
_atom_site_aniso_U_11
_atom_site_aniso_U_22
_atom_site_aniso_U_33
_atom_site_aniso_U_23
_atom_site_aniso_U_13
_atom_site_aniso_U_12
C1 0.0138(15) 0.0280(17) 0.0287(16) 0.0074(13) -0.0010(12) 0.0009(12)
C2 0.0172(15) 0.0300(17) 0.0257(16) 0.0072(13) -0.0013(12) 0.0038(13)
C3 0.0184(16) 0.0293(17) 0.0307(17) 0.0032(14) -0.0028(13) 0.0004(13)
C4 0.0198(16) 0.0320(18) 0.0382(19) 0.0114(14) -0.0053(14) -0.0008(14)
C5 0.0165(16) 0.0378(19) 0.0346(18) 0.0161(15) -0.0020(13) -0.0017(14)
C6 0.0140(15) 0.0360(18) 0.0299(17) 0.0111(14) 0.0012(13) 0.0047(13)
C7 0.0307(18) 0.0289(18) 0.0307(17) 0.0107(14) 0.0047(14) 0.0078(14)
C8 0.055(3) 0.029(2) 0.069(3) 0.0131(19) 0.000(2) -0.0047(19)
C9 0.036(2) 0.046(2) 0.048(2) 0.0145(19) 0.0070(18) 0.0161(18)
C10 0.038(2) 0.039(2) 0.050(2) 0.0171(18) -0.0140(18) -0.0088(18)
C11 0.0182(16) 0.039(2) 0.0348(18) 0.0083(15) 0.0045(14) 0.0027(14)
C12 0.0225(16) 0.0325(18) 0.0275(17) 0.0041(14) 0.0066(13) 0.0055(14)
C13 0.0221(16) 0.0337(18) 0.0275(17) 0.0024(14) 0.0091(13) -0.0008(14)
C14 0.0305(18) 0.0303(18) 0.0296(17) 0.0015(14) 0.0066(14) 0.0023(14)
C15 0.0278(18) 0.0352(19) 0.0244(16) -0.0002(14) 0.0036(14) 0.0016(14)
C16 0.0262(17) 0.0336(18) 0.0237(16) -0.0019(14) 0.0048(13) 0.0001(14)
C17 0.0259(17) 0.0308(18) 0.0238(16) 0.0019(13) 0.0079(13) -0.0003(14)
C18 0.0294(18) 0.037(2) 0.0315(18) 0.0031(15) 0.0067(15) -0.0010(15)
C19 0.0274(18) 0.0388(19) 0.0234(16) -0.0022(14) 0.0024(13) -0.0063(15)
C20 0.0208(16) 0.0367(19) 0.0273(17) -0.0009(14) -0.0001(13) -0.0054(14)
C21 0.0313(19) 0.045(2) 0.0326(19) 0.0116(16) 0.0046(15) 0.0013(16)
C22 0.032(2) 0.037(2) 0.040(2) 0.0092(16) 0.0034(16) 0.0052(16)
C23 0.0249(18) 0.0327(18) 0.0378(19) 0.0023(15) 0.0057(15) 0.0014(14)
C24 0.0164(15) 0.0290(17) 0.0284(16) -0.0011(13) 0.0004(13) -0.0037(13)
C25 0.0169(15) 0.0272(16) 0.0276(16) -0.0003(13) -0.0009(12) -0.0052(13)
C26 0.0352(19) 0.0273(18) 0.0373(19) -0.0098(15) 0.0053(15) -0.0094(15)
C27 0.051(2) 0.029(2) 0.062(3) -0.0083(18) 0.007(2) -0.0040(18)
C28 0.038(2) 0.043(2) 0.067(3) -0.015(2) 0.012(2) -0.0174(18)
C29 0.0152(15) 0.0297(17) 0.0304(17) -0.0004(13) 0.0029(13) -0.0026(13)
C30 0.0150(15) 0.0290(17) 0.0232(15) 0.0025(13) 0.0042(12) -0.0029(12)
C31 0.0187(16) 0.0312(17) 0.0254(16) 0.0041(13) 0.0034(13) 0.0020(13)
C32 0.0237(17) 0.0323(18) 0.0255(16) -0.0009(13) 0.0055(13) -0.0005(14)
C33 0.0213(16) 0.0302(17) 0.0223(15) -0.0001(13) 0.0024(12) -0.0014(13)
C34 0.0192(15) 0.0272(16) 0.0225(15) 0.0029(13) 0.0029(12) -0.0018(13)
C35 0.0215(16) 0.0239(16) 0.0212(15) 0.0045(12) 0.0047(12) -0.0002(13)
C36 0.0290(18) 0.038(2) 0.0308(18) -0.0042(15) 0.0041(14) 0.0045(15)
C37 0.0221(16) 0.0262(16) 0.0230(16) 0.0037(13) 0.0017(13) 0.0009(13)
C38 0.082(5) 0.059(4) 0.161(6) -0.011(4) 0.003(5) 0.020(4)
C39 0.127(6) 0.158(8) 0.163(8) -0.005(6) 0.004(6) 0.022(6)
C40 0.134(7) 0.129(7) 0.156(7) -0.036(5) 0.026(5) 0.009(6)
C41 0.073(4) 0.070(4) 0.076(4) -0.044(3) 0.003(3) 0.009(3)
C42 0.025(5) 0.026(5) 0.025(5) 0.000(2) 0.001(2) 0.001(2)
C42' 0.015(5) 0.017(5) 0.017(5) -0.004(2) 0.001(2) 0.000(2)
C43 0.121(7) 0.151(8) 0.154(8) 0.025(7) -0.009(6) -0.030(6)
C44 0.216(10) 0.243(12) 0.207(12) 0.016(9) 0.001(8) 0.000(9)
C45 0.230(14) 0.211(12) 0.221(14) 0.005(10) 0.008(10) -0.038(9)
O2 0.0486(18) 0.0527(19) 0.0629(19) 0.0235(15) -0.0109(15) -0.0232(15)
O3 0.066(2) 0.0391(17) 0.062(2) 0.0028(15) -0.0072(16) -0.0085(15)
O4 0.0292(13) 0.0447(15) 0.0291(12) 0.0090(11) -0.0002(10) -0.0074(11)
O5 0.0351(15) 0.0573(18) 0.0488(16) 0.0219(14) 0.0010(12) -0.0105(13)
O1 0.0223(12) 0.0248(12) 0.0287(12) 0.0049(9) 0.0015(9) 0.0028(9)
O6 0.0411(15) 0.0431(16) 0.0349(14) 0.0110(12) 0.0013(12) -0.0024(12)
O11 0.168(7) 0.202(8) 0.191(7) 0.002(6) 0.000(6) 0.004(6)
O12 0.019(4) 0.032(4) 0.049(5) 0.005(4) 0.007(4) 0.004(3)
O12' 0.019(4) 0.032(4) 0.049(5) 0.005(4) 0.007(4) 0.004(3)
O13 0.131(5) 0.087(4) 0.122(5) 0.055(4) -0.050(4) -0.060(4)
O14 0.235(8) 0.139(6) 0.099(5) 0.002(5) 0.003(5) 0.012(6)
O15 0.172(8) 0.159(8) 0.114(7) 0.000(7) -0.009(7) 0.009(7)
O7 0.022 0.025 0.029 -0.003 0.003 -0.004
O8 0.021 0.027 0.033 -0.006 -0.001 0.004
O9 0.0317(14) 0.0495(17) 0.0500(16) -0.0222(13) -0.0019(12) 0.0024(12)
O10 0.0420(15) 0.0462(16) 0.0428(15) -0.0152(13) -0.0042(12) 0.0173(13)

loop_
_atom_type_symbol
_atom_type_description
_atom_type_scat_dispersion_real
_atom_type_scat_dispersion_imag
_atom_type_scat_source
C C 0.0033 0.0016 'International Tables Vol C Tables 4.2.6.8 and 6.1.1.4'
H H 0.0000 0.0000 'International Tables Vol C Tables 4.2.6.8 and 6.1.1.4'
O O 0.0106 0.0060 'International Tables Vol C Tables 4.2.6.8 and 6.1.1.4'

loop_
_geom_angle_atom_site_label_1
_geom_angle_atom_site_label_2
_geom_angle_atom_site_label_3
_geom_angle
O1 C1 C2 120.8(3)
O1 C1 C6 117.1(3)
C2 C1 C6 121.9(3)
C3 C2 C1 117.5(3)
C3 C2 C37 118.6(3)
C1 C2 C37 123.6(3)
C2 C3 C4 121.7(3)
C2 C3 H3 119.1
C4 C3 H3 119.1
C5 C4 C3 118.5(3)
C5 C4 C10 121.9(3)
C3 C4 C10 119.6(4)
C6 C5 C4 122.3(3)
C6 C5 H5 118.9
C4 C5 H5 118.9
C5 C6 C1 117.8(3)
C5 C6 C11 120.6(3)
C1 C6 C11 121.5(3)
O1 C7 C8 105.1(3)
O1 C7 C9 110.9(3)
C8 C7 C9 113.5(3)
O1 C7 H7 108.9
C8 C7 H7 109.3
C9 C7 H7 109.0
O3 C10 O2 123.6(4)
O3 C10 C4 122.0(4)
O2 C10 C4 114.4(4)
C6 C11 C12 112.3(3)
C6 C11 H11A 109.1
C12 C11 H11A 109.1
C6 C11 H11B 109.1
C12 C11 H11B 109.1
H11A C11 H11B 107.9
C13 C12 C17 118.4(3)
C13 C12 C11 120.2(3)
C17 C12 C11 121.4(3)
C12 C13 C14 121.3(3)
C12 C13 H13 119.3
C14 C13 H13 119.3
C13 C14 C15 119.4(3)
C13 C14 C18 120.5(3)
C15 C14 C18 120.1(3)
C16 C15 C14 121.3(3)
C16 C15 H15 119.3
C14 C15 H15 119.3
C15 C16 C17 118.3(3)
C15 C16 C19 121.5(3)
C17 C16 C19 120.2(3)
O4 C17 C12 123.2(3)
O4 C17 C16 115.5(3)
C12 C17 C16 121.2(3)
O6 C18 O5 122.3(3)
O6 C18 C14 121.1(3)
O5 C18 C14 116.5(3)
C20 C19 C16 112.0(3)
C20 C19 H19A 109.2
C16 C19 H19A 109.2
C20 C19 H19B 109.2
C16 C19 H19B 109.2
H19A C19 H19B 107.9
C21 C20 C25 117.4(3)
C21 C20 C19 119.5(3)
C25 C20 C19 123.0(3)
C22 C21 C20 121.8(3)
C22 C21 H21 119.1
C20 C21 H21 119.1
C23 C22 C21 119.1(3)
C23 C22 H22 120.5
C21 C22 H22 120.5
C22 C23 C24 121.3(3)
C22 C23 H23 119.4
C24 C23 H23 119.4
C23 C24 C25 118.3(3)
C23 C24 C29 120.4(3)
C25 C24 C29 121.2(3)
O7 C25 C24 117.8(3)
O7 C25 C20 120.4(3)
C24 C25 C20 121.7(3)
O7 C26 C28 110.9(3)
O7 C26 C27 105.2(3)
C28 C26 C27 113.0(4)
O7 C26 H26 109.3
C28 C26 H26 109.3
C27 C26 H26 109.1
C24 C29 C30 112.9(3)
C24 C29 H29A 109.0
C30 C29 H29A 109.0
C24 C29 H29B 109.0
C30 C29 H29B 109.0
H29A C29 H29B 107.8
C31 C30 C35 119.0(3)
C31 C30 C29 120.3(3)
C35 C30 C29 120.7(3)
C30 C31 C32 121.1(3)
C30 C31 H31 119.5
C32 C31 H31 119.5
C33 C32 C31 119.2(3)
C33 C32 C36 119.9(3)
C31 C32 C36 120.9(3)
C34 C33 C32 121.3(3)
C34 C33 H33 119.3
C32 C33 H33 119.3
C33 C34 C35 118.7(3)
C33 C34 C37 121.2(3)
C35 C34 C37 120.1(3)
O8 C35 C34 115.6(3)
O8 C35 C30 123.7(3)
C34 C35 C30 120.7(3)
O9 C36 O10 122.8(3)
O9 C36 C32 119.8(3)
O10 C36 C32 117.3(3)
C2 C37 C34 110.7(3)
C2 C37 H37A 109.5
C34 C37 H37A 109.5
C2 C37 H37B 109.5
C34 C37 H37B 109.5
H37A C37 H37B 108.1
C39 C38 O11 97.3(10)
C39 C38 H38A 112.3
O11 C38 H38A 112.3
C39 C38 H38B 112.3
O11 C38 H38B 112.3
H38A C38 H38B 109.9
C40 C39 C38 107.2(11)
C40 C39 H39A 110.3
C38 C39 H39A 110.3
C40 C39 H39B 110.3
C38 C39 H39B 110.3
H39A C39 H39B 108.5
C39 C40 C41 117.9(11)
C39 C40 H40A 107.8
C41 C40 H40A 107.8
C39 C40 H40B 107.8
C41 C40 H40B 107.8
H40A C40 H40B 107.2
C40 C41 O11 90.5(8)
C40 C41 H41A 113.5
O11 C41 H41A 113.5
C40 C41 H41B 113.5
O11 C41 H41B 113.5
H41A C41 H41B 110.8
O12 C42 H42A 109.5
O12 C42 H42B 109.5
H42A C42 H42B 109.5
O12 C42 H42C 109.5
H42A C42 H42C 109.5
H42B C42 H42C 109.5
O13 C43 H43A 105.6
O13 C43 H43B 111.9
H43A C43 H43B 109.5
O13 C43 H43C 110.8
H43A C43 H43C 109.5
H43B C43 H43C 109.5
O14 C44 H44A 110.8
O14 C44 H44B 109.3
H44A C44 H44B 109.5
O14 C44 H44C 108.3
H44A C44 H44C 109.5
H44B C44 H44C 109.5
O15 C45 H45A 119.8
O15 C45 H45B 110.3
H45A C45 H45B 109.5
O15 C45 H45C 97.5
H45A C45 H45C 109.5
H45B C45 H45C 109.5
C17 O4 H4 109.5
C18 O5 H5A 109.5
C1 O1 C7 117.7(2)
C41 O11 C38 117.3(9)
C42 O12 H12A 109.1
C43 O13 H13A 113.5
C44 O14 H14A 107.5
C45 O15 H44A 162.6
C45 O15 H15A 117.0
H44A O15 H15A 71.4
C25 O7 C26 117.1(2)
C35 O8 H8 109.5
C36 O10 H10 109.5

loop_
_geom_bond_atom_site_label_1
_geom_bond_atom_site_label_2
_geom_bond_distance
C1 O1 1.377(4)
C1 C2 1.406(5)
C1 C6 1.410(5)
C2 C3 1.392(5)
C2 C37 1.519(4)
C3 C4 1.402(5)
C3 H3 0.9300
C4 C5 1.390(6)
C4 C10 1.478(6)
C5 C6 1.379(5)
C5 H5 0.9300
C6 C11 1.508(5)
C7 O1 1.467(4)
C7 C8 1.485(6)
C7 C9 1.519(5)
C7 H7 1.0000
C8 H8A 0.9600
C8 H8B 0.9600
C8 H8C 0.9600
C9 H9A 0.9600
C9 H9B 0.9600
C9 H9C 0.9600
C10 O3 1.229(6)
C10 O2 1.314(5)
C11 C12 1.527(5)
C11 H11A 0.9700
C11 H11B 0.9700
C12 C13 1.385(5)
C12 C17 1.409(5)
C13 C14 1.392(5)
C13 H13 0.9300
C14 C15 1.396(5)
C14 C18 1.466(5)
C15 C16 1.384(5)
C15 H15 0.9300
C16 C17 1.411(5)
C16 C19 1.520(5)
C17 O4 1.342(4)
C18 O6 1.253(4)
C18 O5 1.298(5)
C19 C20 1.519(5)
C19 H19A 0.9700
C19 H19B 0.9700
C20 C21 1.394(5)
C20 C25 1.406(5)
C21 C22 1.392(6)
C21 H21 0.9300
C22 C23 1.388(5)
C22 H22 0.9300
C23 C24 1.391(5)
C23 H23 0.9300
C24 C25 1.402(5)
C24 C29 1.520(5)
C25 O7 1.383(3)
C26 O7 1.464(3)
C26 C28 1.497(5)
C26 C27 1.509(6)
C26 H26 1.0000
C27 H27A 0.9600
C27 H27B 0.9600
C27 H27C 0.9600
C28 H28A 0.9600
C28 H28B 0.9600
C28 H28C 0.9600
C29 C30 1.524(4)
C29 H29A 0.9700
C29 H29B 0.9700
C30 C31 1.378(5)
C30 C35 1.408(4)
C31 C32 1.400(5)
C31 H31 0.9300
C32 C33 1.390(5)
C32 C36 1.462(5)
C33 C34 1.384(5)
C33 H33 0.9300
C34 C35 1.407(5)
C34 C37 1.522(4)
C35 O8 1.349(3)
C36 O9 1.265(4)
C36 O10 1.288(4)
C37 H37A 0.9700
C37 H37B 0.9700
C38 C39 1.451(9)
C38 O11 1.513(9)
C38 H38A 0.9700
C38 H38B 0.9700
C39 C40 1.439(9)
C39 H39A 0.9700
C39 H39B 0.9700
C40 C41 1.481(9)
C40 H40A 0.9700
C40 H40B 0.9700
C41 O11 1.488(8)
C41 H41A 0.9700
C41 H41B 0.9700
C42 O12 1.434(10)
C42 H42A 0.9600
C42 H42B 0.9600
C42 H42C 0.9600
C42' H42D 0.9600
C42' H42E 0.9600
C42' H42F 0.9600
C43 O13 1.381(8)
C43 H43A 0.9600
C43 H43B 0.9600
C43 H43C 0.9600
C44 O14 1.440(10)
C44 H44A 0.9600
C44 H44B 0.9600
C44 H44C 0.9600
C45 O15 1.446(10)
C45 H45A 0.9601
C45 H45B 0.9600
C45 H45C 0.9600
O2 H2A 0.8200
O4 H4 0.8200
O5 H5A 0.8200
O12 H12A 0.9600
O13 H13A 0.9600
O14 H14A 0.9600
O15 H44A 1.0488
O15 H15A 0.9600
O8 H8 0.8200
O10 H10 0.8200

loop_
_geom_torsion_atom_site_label_1
_geom_torsion_atom_site_label_2
_geom_torsion_atom_site_label_3
_geom_torsion_atom_site_label_4
_geom_torsion
O1 C1 C2 C3 179.7(3)
C6 C1 C2 C3 4.3(4)
O1 C1 C2 C37 5.7(5)
C6 C1 C2 C37 -169.6(3)
C1 C2 C3 C4 -0.3(5)
C37 C2 C3 C4 174.0(3)
C2 C3 C4 C5 -3.5(5)
C2 C3 C4 C10 178.0(3)
C3 C4 C5 C6 3.6(5)
C10 C4 C5 C6 -178.0(3)
C4 C5 C6 C1 0.2(5)
C4 C5 C6 C11 -176.9(3)
O1 C1 C6 C5 -179.8(3)
C2 C1 C6 C5 -4.3(5)
O1 C1 C6 C11 -2.7(4)
C2 C1 C6 C11 172.8(3)
C5 C4 C10 O3 -172.3(4)
C3 C4 C10 O3 6.0(5)
C5 C4 C10 O2 8.4(5)
C3 C4 C10 O2 -173.2(3)
C5 C6 C11 C12 81.6(4)
C1 C6 C11 C12 -95.4(4)
C6 C11 C12 C13 -100.0(4)
C6 C11 C12 C17 79.8(4)
C17 C12 C13 C14 0.5(5)
C11 C12 C13 C14 -179.7(3)
C12 C13 C14 C15 -0.1(5)
C12 C13 C14 C18 -179.7(3)
C13 C14 C15 C16 -0.5(5)
C18 C14 C15 C16 179.1(3)
C14 C15 C16 C17 0.6(5)
C14 C15 C16 C19 -178.9(3)
C13 C12 C17 O4 -178.9(3)
C11 C12 C17 O4 1.3(5)
C13 C12 C17 C16 -0.3(5)
C11 C12 C17 C16 179.9(3)
C15 C16 C17 O4 178.4(3)
C19 C16 C17 O4 -2.0(5)
C15 C16 C17 C12 -0.3(5)
C19 C16 C17 C12 179.3(3)
C13 C14 C18 O6 -178.7(3)
C15 C14 C18 O6 1.8(5)
C13 C14 C18 O5 2.6(5)
C15 C14 C18 O5 -176.9(3)
C15 C16 C19 C20 91.7(4)
C17 C16 C19 C20 -87.9(4)
C16 C19 C20 C21 -76.1(4)
C16 C19 C20 C25 100.8(4)
C25 C20 C21 C22 -2.4(5)
C19 C20 C21 C22 174.7(3)
C20 C21 C22 C23 -2.8(6)
C21 C22 C23 C24 4.0(6)
C22 C23 C24 C25 0.0(5)
C22 C23 C24 C29 -177.1(3)
C23 C24 C25 O7 179.2(3)
C29 C24 C25 O7 -3.8(4)
C23 C24 C25 C20 -5.4(5)
C29 C24 C25 C20 171.7(3)
C21 C20 C25 O7 -178.1(3)
C19 C20 C25 O7 4.9(5)
C21 C20 C25 C24 6.5(5)
C19 C20 C25 C24 -170.4(3)
C23 C24 C29 C30 84.1(4)
C25 C24 C29 C30 -92.9(4)
C24 C29 C30 C31 -97.7(4)
C24 C29 C30 C35 83.3(4)
C35 C30 C31 C32 0.9(5)
C29 C30 C31 C32 -178.1(3)
C30 C31 C32 C33 -0.1(5)
C30 C31 C32 C36 178.6(3)
C31 C32 C33 C34 -0.9(5)
C36 C32 C33 C34 -179.6(3)
C32 C33 C34 C35 1.0(5)
C32 C33 C34 C37 -176.7(3)
C33 C34 C35 O8 177.1(3)
C37 C34 C35 O8 -5.2(4)
C33 C34 C35 C30 -0.2(5)
C37 C34 C35 C30 177.5(3)
C31 C30 C35 O8 -177.8(3)
C29 C30 C35 O8 1.2(5)
C31 C30 C35 C34 -0.7(5)
C29 C30 C35 C34 178.3(3)
C33 C32 C36 O9 -3.5(5)
C31 C32 C36 O9 177.8(3)
C33 C32 C36 O10 176.8(3)
C31 C32 C36 O10 -1.9(5)
C3 C2 C37 C34 -71.4(4)
C1 C2 C37 C34 102.5(4)
C33 C34 C37 C2 90.0(4)
C35 C34 C37 C2 -87.7(4)
O11 C38 C39 C40 -15.6(14)
C38 C39 C40 C41 -2.3(17)
C39 C40 C41 O11 18.9(13)
C2 C1 O1 C7 74.9(4)
C6 C1 O1 C7 -109.6(3)
C8 C7 O1 C1 -167.9(3)
C9 C7 O1 C1 69.1(4)
C40 C41 O11 C38 -31.0(12)
C39 C38 O11 C41 32.0(14)
C24 C25 O7 C26 -110.8(3)
C20 C25 O7 C26 73.7(3)
C28 C26 O7 C25 82.5(4)
C27 C26 O7 C25 -155.0(3)
